data_2106035
loop_
_publ_author_name
'Brunel, M.'
'Brunel-Lauegt, M.'
'Tordjman, I.'

_publ_section_title
;
 Structure cristalline de l'orthophosphate de cuivre-potassium monohydrate
 Cu K P O4 (H2 O)
;
_journal_name_full 'Acta Crystallographica B (24,1968-38,1982)'
_journal_page_first 203
_journal_page_last 205
_journal_volume 32
_journal_year 1976
_chemical_formula_sum 'Cu H2 K O5 P'
_chemical_name_systematic 'K Cu (P O4) (H2 O)'
_space_group_IT_number 14
_symmetry_space_group_name_Hall '-P 2ybc'
_symmetry_space_group_name_H-M 'P 1 21/c 1'
_cell_angle_alpha 90
_cell_angle_beta 93.01
_cell_angle_gamma 90
_cell_formula_units_Z 4
_cell_length_a 10.5376
_cell_length_b 6.783
_cell_length_c 6.7206
_cell_volume 479.703
_citation_journal_id_ASTM ACBCAR
_cod_data_source_file Brunel_ACBCAR_1976_1063.cif
_cod_data_source_block H2Cu1K1O5P1
_cod_original_cell_volume 479.7025
_cod_original_formula_sum 'H2 Cu1 K1 O5 P1'
_cod_database_code 2106035

loop_
_symmetry_equiv_pos_as_xyz
x,y,z
-x,y+1/2,-z+1/2
-x,-y,-z
x,-y-1/2,z-1/2

loop_
_atom_site_label
_atom_site_type_symbol
_atom_site_fract_x
_atom_site_fract_y
_atom_site_fract_z
_atom_site_occupancy
_atom_site_U_iso_or_equiv
O2 O-2 0.1617 0.6136 0.1712 1 0.0
K1 K+1 0.31633 0.57615 0.537 1 0.0
O3 O-2 0.0846 0.5358 -0.1826 1 0.0
Cu1 Cu+2 -0.00692 0.20391 0.22186 1 0.0
O5 O-2 0.46 0.3222 0.281 1 0.0
P1 P+5 0.17619 0.4668 -0.00152 1 0.0
O4 O-2 0.1283 0.2577 0.0478 1 0.0
O1 O-2 0.312 0.4661 -0.0601 1 0.0
H1 H+1 0.422 0.348 0.176 1 0.0
H2 H+1 0.413 0.229 0.315 1 0.0
